data_2239608
loop_
_publ_author_name
'M\"uller, Manuela'
'Lerner, Hans-Wolfram'
'Bolte, Michael'

_publ_section_title
;
 Bis{\m-[(diphenylphosphoryl)methyl](phenyl)bis(1<i>H</i>-pyrazol-1-yl)boranuido}dilithium
;
_journal_coeditor_code SJ5403
_journal_issue 6
_journal_name_full 'Acta Crystallographica Section E'
_journal_page_first m237
_journal_paper_doi 10.1107/S1600536814011945
_journal_volume 70
_journal_year 2014
_chemical_formula_iupac '[Li2 (C25 H23 B N4 O P)2]'
_chemical_formula_moiety 'C50 H46 B2 Li2 N8 O2 P2'
_chemical_formula_sum 'C50 H46 B2 Li2 N8 O2 P2'
_chemical_formula_weight 888.39
_chemical_name_systematic Bis{\m-[(diphenylphosphoryl)methyl](phenyl)bis(1<i>H</i>-pyrazol-1-yl)boranuido}dilithium
_space_group_IT_number 14
_symmetry_cell_setting monoclinic
_symmetry_space_group_name_Hall '-P 2yn'
_symmetry_space_group_name_H-M 'P 1 21/n 1'
_atom_sites_solution_hydrogens geom
_atom_sites_solution_primary direct
_atom_sites_solution_secondary difmap
_audit_creation_method SHELXL-97
_cell_angle_alpha 90.00
_cell_angle_beta 98.854(5)
_cell_angle_gamma 90.00
_cell_formula_units_Z 2
_cell_length_a 10.0585(6)
_cell_length_b 16.2371(8)
_cell_length_c 14.4301(8)
_cell_measurement_reflns_used 30927
_cell_measurement_temperature 173(2)
_cell_measurement_theta_max 25.8
_cell_measurement_theta_min 3.5
_cell_volume 2328.7(2)
_computing_cell_refinement 'X-AREA (Stoe & Cie, 2001)'
_computing_data_collection 'X-AREA (Stoe & Cie, 2001)'
_computing_data_reduction 'X-AREA (Stoe & Cie, 2001)'
_computing_molecular_graphics 'XP in SHELXTL (Sheldrick, 2008)'
_computing_publication_material 'SHELXL97 (Sheldrick, 2008) and publCIF (Westrip, 2010)'
_computing_structure_refinement 'SHELXL97 (Sheldrick, 2008)'
_computing_structure_solution 'SHELXS97 (Sheldrick, 2008)'
_diffrn_ambient_temperature 173(2)
_diffrn_measured_fraction_theta_full 0.997
_diffrn_measured_fraction_theta_max 0.994
_diffrn_measurement_device_type 'Stoe IPDS II two-circle'
_diffrn_measurement_method \w
_diffrn_radiation_monochromator graphite
_diffrn_radiation_source 'fine-focus sealed tube'
_diffrn_radiation_type MoK\a
_diffrn_radiation_wavelength 0.71073
_diffrn_reflns_av_R_equivalents 0.0615
_diffrn_reflns_av_sigmaI/netI 0.0281
_diffrn_reflns_limit_h_max 12
_diffrn_reflns_limit_h_min -12
_diffrn_reflns_limit_k_max 19
_diffrn_reflns_limit_k_min -19
_diffrn_reflns_limit_l_max 16
_diffrn_reflns_limit_l_min -17
_diffrn_reflns_number 36952
_diffrn_reflns_theta_full 25.00
_diffrn_reflns_theta_max 25.62
_diffrn_reflns_theta_min 3.48
_diffrn_standards_number 0
_exptl_absorpt_coefficient_mu 0.143
_exptl_absorpt_correction_T_max 0.9624
_exptl_absorpt_correction_T_min 0.9557
_exptl_absorpt_correction_type multi-scan
_exptl_absorpt_process_details '(MULABS; Spek, 2009; Blessing, 1995)'
_exptl_crystal_colour colourless
_exptl_crystal_density_diffrn 1.267
_exptl_crystal_density_method 'not measured'
_exptl_crystal_description block
_exptl_crystal_F_000 928
_exptl_crystal_size_max 0.32
_exptl_crystal_size_mid 0.28
_exptl_crystal_size_min 0.27
_refine_diff_density_max 0.356
_refine_diff_density_min -0.294
_refine_ls_extinction_method none
_refine_ls_goodness_of_fit_ref 1.016
_refine_ls_hydrogen_treatment constr
_refine_ls_matrix_type full
_refine_ls_number_parameters 298
_refine_ls_number_reflns 4362
_refine_ls_number_restraints 0
_refine_ls_restrained_S_all 1.016
_refine_ls_R_factor_all 0.0523
_refine_ls_R_factor_gt 0.0408
_refine_ls_shift/su_max 0.001
_refine_ls_shift/su_mean 0.000
_refine_ls_structure_factor_coef Fsqd
_refine_ls_weighting_details 'calc w=1/[\s^2^(Fo^2^)+(0.0511P)^2^+0.9981P] where P=(Fo^2^+2Fc^2^)/3'
_refine_ls_weighting_scheme calc
_refine_ls_wR_factor_gt 0.0963
_refine_ls_wR_factor_ref 0.1008
_reflns_number_gt 3630
_reflns_number_total 4362
_reflns_threshold_expression I>2\s(I)
_cod_data_source_file sj5403sup1.cf
_cod_data_source_block I
_cod_original_sg_symbol_H-M 'P 21/n'
_cod_database_code 2239608
_cod_database_fobs_code 2239608

loop_
_symmetry_equiv_pos_as_xyz
'x, y, z'
'-x+1/2, y+1/2, -z+1/2'
'-x, -y, -z'
'x-1/2, -y-1/2, z-1/2'

loop_
_atom_site_type_symbol
_atom_site_label
_atom_site_fract_x
_atom_site_fract_y
_atom_site_fract_z
_atom_site_U_iso_or_equiv
_atom_site_adp_type
_atom_site_calc_flag
_atom_site_refinement_flags
_atom_site_occupancy
_atom_site_symmetry_multiplicity
P P1 0.77171(4) 0.58856(2) 0.40685(3) 0.02091(12) Uani d . 1 1
O O1 0.87612(11) 0.53113(7) 0.45806(8) 0.0246(3) Uani d . 1 1
Li Li1 1.0357(3) 0.57250(17) 0.5403(2) 0.0276(6) Uani d . 1 1
B B1 0.85890(18) 0.73774(11) 0.52436(13) 0.0222(4) Uani d . 1 1
C C1 0.73591(16) 0.67798(10) 0.47084(12) 0.0235(4) Uani d . 1 1
H H1A 0.6761 0.7135 0.4268 0.028 Uiso calc R 1 1
H H1B 0.6827 0.6595 0.5193 0.028 Uiso calc R 1 1
N N11 0.98554(14) 0.73847(8) 0.47140(10) 0.0237(3) Uani d . 1 1
N N12 1.08107(14) 0.67759(9) 0.47811(11) 0.0271(3) Uani d . 1 1
C C13 1.16767(18) 0.69986(12) 0.42279(14) 0.0335(4) Uani d . 1 1
H H13 1.2452 0.6689 0.4146 0.040 Uiso calc R 1 1
C C14 1.1313(2) 0.77457(13) 0.37775(16) 0.0398(5) Uani d . 1 1
H H14 1.1764 0.8035 0.3346 0.048 Uiso calc R 1 1
C C15 1.0150(2) 0.79640(11) 0.41052(14) 0.0347(4) Uani d . 1 1
H H15 0.9635 0.8446 0.3931 0.042 Uiso calc R 1 1
N N21 0.90523(14) 0.70587(8) 0.62812(10) 0.0236(3) Uani d . 1 1
N N22 0.97663(15) 0.63450(9) 0.64916(11) 0.0297(3) Uani d . 1 1
C C23 0.99077(19) 0.62600(12) 0.74154(13) 0.0332(4) Uani d . 1 1
H H23 1.0377 0.5819 0.7754 0.040 Uiso calc R 1 1
C C24 0.92834(18) 0.68974(11) 0.78261(13) 0.0305(4) Uani d . 1 1
H H24 0.9237 0.6977 0.8473 0.037 Uiso calc R 1 1
C C25 0.87472(18) 0.73874(11) 0.70831(13) 0.0276(4) Uani d . 1 1
H H25 0.8244 0.7877 0.7127 0.033 Uiso calc R 1 1
C C31 0.81327(17) 0.83390(10) 0.53039(12) 0.0257(4) Uani d . 1 1
C C32 0.6922(2) 0.86585(12) 0.48509(14) 0.0359(4) Uani d . 1 1
H H32 0.6274 0.8293 0.4526 0.043 Uiso calc R 1 1
C C33 0.6627(3) 0.95001(13) 0.48588(17) 0.0510(6) Uani d . 1 1
H H33 0.5797 0.9697 0.4530 0.061 Uiso calc R 1 1
C C34 0.7532(3) 1.00449(13) 0.53392(17) 0.0510(6) Uani d . 1 1
H H34 0.7330 1.0616 0.5348 0.061 Uiso calc R 1 1
C C35 0.8735(2) 0.97487(12) 0.58076(17) 0.0473(6) Uani d . 1 1
H H35 0.9364 1.0116 0.6149 0.057 Uiso calc R 1 1
C C36 0.9030(2) 0.89140(11) 0.57815(15) 0.0387(5) Uani d . 1 1
H H36 0.9873 0.8725 0.6099 0.046 Uiso calc R 1 1
C C41 0.61642(17) 0.53155(10) 0.37391(12) 0.0244(4) Uani d . 1 1
C C42 0.4899(2) 0.56546(14) 0.3715(2) 0.0575(7) Uani d . 1 1
H H42 0.4816 0.6219 0.3868 0.069 Uiso calc R 1 1
C C43 0.3744(2) 0.51809(16) 0.3469(2) 0.0693(9) Uani d . 1 1
H H43 0.2884 0.5425 0.3456 0.083 Uiso calc R 1 1
C C44 0.3841(2) 0.43647(13) 0.32474(15) 0.0404(5) Uani d . 1 1
H H44 0.3052 0.4041 0.3089 0.048 Uiso calc R 1 1
C C45 0.5090(2) 0.40206(12) 0.32563(18) 0.0498(6) Uani d . 1 1
H H45 0.5163 0.3457 0.3093 0.060 Uiso calc R 1 1
C C46 0.6247(2) 0.44880(12) 0.35018(17) 0.0444(5) Uani d . 1 1
H H46 0.7104 0.4240 0.3508 0.053 Uiso calc R 1 1
C C51 0.82258(17) 0.62314(10) 0.29840(12) 0.0246(4) Uani d . 1 1
C C52 0.7426(2) 0.67760(12) 0.23831(14) 0.0352(4) Uani d . 1 1
H H52 0.6607 0.6977 0.2549 0.042 Uiso calc R 1 1
C C53 0.7826(2) 0.70227(14) 0.15467(15) 0.0446(5) Uani d . 1 1
H H53 0.7280 0.7391 0.1141 0.054 Uiso calc R 1 1
C C54 0.9024(2) 0.67316(13) 0.13017(15) 0.0436(5) Uani d . 1 1
H H54 0.9294 0.6901 0.0728 0.052 Uiso calc R 1 1
C C55 0.9827(2) 0.61951(13) 0.18918(15) 0.0397(5) Uani d . 1 1
H H55 1.0647 0.5999 0.1724 0.048 Uiso calc R 1 1
C C56 0.94305(18) 0.59439(11) 0.27293(13) 0.0301(4) Uani d . 1 1
H H56 0.9981 0.5575 0.3131 0.036 Uiso calc R 1 1

loop_
_atom_site_aniso_label
_atom_site_aniso_U_11
_atom_site_aniso_U_22
_atom_site_aniso_U_33
_atom_site_aniso_U_12
_atom_site_aniso_U_13
_atom_site_aniso_U_23
P1 0.0181(2) 0.0160(2) 0.0273(2) 0.00044(15) -0.00081(16) 0.00026(16)
O1 0.0228(6) 0.0185(5) 0.0307(7) 0.0025(4) -0.0022(5) 0.0004(5)
Li1 0.0284(15) 0.0197(13) 0.0321(16) 0.0048(11) -0.0031(12) -0.0027(11)
B1 0.0218(9) 0.0194(9) 0.0250(10) 0.0012(7) 0.0020(8) -0.0002(7)
C1 0.0203(8) 0.0191(8) 0.0308(9) 0.0017(6) 0.0030(7) -0.0011(7)
N11 0.0224(7) 0.0198(7) 0.0282(8) 0.0001(5) 0.0021(6) 0.0001(6)
N12 0.0235(7) 0.0248(7) 0.0321(8) 0.0030(6) 0.0015(6) -0.0069(6)
C13 0.0251(9) 0.0348(10) 0.0414(11) -0.0014(8) 0.0078(8) -0.0115(8)
C14 0.0363(11) 0.0416(11) 0.0449(12) -0.0064(9) 0.0169(9) 0.0035(9)
C15 0.0362(10) 0.0277(9) 0.0423(11) -0.0002(8) 0.0125(9) 0.0075(8)
N21 0.0239(7) 0.0200(7) 0.0265(8) 0.0011(5) 0.0023(6) -0.0001(6)
N22 0.0365(8) 0.0223(7) 0.0290(8) 0.0081(6) 0.0008(7) 0.0028(6)
C23 0.0372(10) 0.0314(10) 0.0293(10) 0.0035(8) -0.0009(8) 0.0044(8)
C24 0.0294(9) 0.0380(10) 0.0236(9) -0.0015(8) 0.0025(7) -0.0010(8)
C25 0.0261(9) 0.0295(9) 0.0275(9) 0.0002(7) 0.0047(7) -0.0048(7)
C31 0.0304(9) 0.0216(8) 0.0253(9) 0.0017(7) 0.0052(7) 0.0012(7)
C32 0.0388(10) 0.0288(9) 0.0376(11) 0.0076(8) -0.0019(8) -0.0060(8)
C33 0.0579(14) 0.0380(12) 0.0524(14) 0.0236(10) -0.0065(11) -0.0029(10)
C34 0.0745(16) 0.0227(10) 0.0544(14) 0.0133(10) 0.0056(12) -0.0018(9)
C35 0.0625(14) 0.0230(10) 0.0546(14) -0.0049(9) 0.0033(11) -0.0054(9)
C36 0.0394(11) 0.0254(9) 0.0488(13) 0.0002(8) -0.0011(9) -0.0010(8)
C41 0.0228(8) 0.0203(8) 0.0287(9) -0.0021(6) -0.0007(7) -0.0005(7)
C42 0.0247(10) 0.0355(11) 0.110(2) -0.0012(9) 0.0024(12) -0.0304(13)
C43 0.0243(11) 0.0593(15) 0.124(3) -0.0076(10) 0.0106(13) -0.0438(16)
C44 0.0329(10) 0.0429(11) 0.0444(12) -0.0181(9) 0.0028(9) -0.0072(9)
C45 0.0459(12) 0.0246(10) 0.0728(16) -0.0062(9) -0.0100(11) -0.0081(10)
C46 0.0296(10) 0.0272(10) 0.0711(16) 0.0011(8) -0.0087(10) -0.0109(10)
C51 0.0250(8) 0.0201(8) 0.0272(9) -0.0024(7) -0.0006(7) -0.0015(7)
C52 0.0329(10) 0.0341(10) 0.0367(11) 0.0035(8) -0.0008(8) 0.0066(8)
C53 0.0488(12) 0.0449(12) 0.0364(12) -0.0021(10) -0.0052(10) 0.0125(9)
C54 0.0553(13) 0.0462(12) 0.0298(11) -0.0132(10) 0.0084(9) 0.0016(9)
C55 0.0413(11) 0.0419(11) 0.0377(11) -0.0051(9) 0.0122(9) -0.0071(9)
C56 0.0314(9) 0.0270(9) 0.0314(10) -0.0001(7) 0.0033(8) -0.0027(7)

loop_
_atom_type_symbol
_atom_type_description
_atom_type_scat_dispersion_real
_atom_type_scat_dispersion_imag
_atom_type_scat_source
C C 0.0033 0.0016 'International Tables Vol C Tables 4.2.6.8 and 6.1.1.4'
H H 0.0000 0.0000 'International Tables Vol C Tables 4.2.6.8 and 6.1.1.4'
B B 0.0013 0.0007 'International Tables Vol C Tables 4.2.6.8 and 6.1.1.4'
Li Li -0.0003 0.0001 'International Tables Vol C Tables 4.2.6.8 and 6.1.1.4'
N N 0.0061 0.0033 'International Tables Vol C Tables 4.2.6.8 and 6.1.1.4'
O O 0.0106 0.0060 'International Tables Vol C Tables 4.2.6.8 and 6.1.1.4'
P P 0.1023 0.0942 'International Tables Vol C Tables 4.2.6.8 and 6.1.1.4'

loop_
_geom_angle_atom_site_label_1
_geom_angle_atom_site_label_2
_geom_angle_atom_site_label_3
_geom_angle_site_symmetry_1
_geom_angle_site_symmetry_3
_geom_angle
O1 P1 C1 . . 115.43(7)
O1 P1 C51 . . 110.30(7)
C1 P1 C51 . . 107.53(8)
O1 P1 C41 . . 108.59(7)
C1 P1 C41 . . 108.43(8)
C51 P1 C41 . . 106.16(8)
C1 P1 Li1 . . 88.17(8)
C51 P1 Li1 . . 103.82(8)
C41 P1 Li1 . . 138.96(8)
P1 O1 Li1 . 3_766 147.24(12)
P1 O1 Li1 . . 121.82(10)
Li1 O1 Li1 3_766 . 87.65(13)
O1 Li1 O1 3_766 . 92.35(13)
O1 Li1 N12 3_766 . 128.20(17)
O1 Li1 N12 . . 103.93(14)
O1 Li1 N22 3_766 . 128.42(16)
O1 Li1 N22 . . 109.17(15)
N12 Li1 N22 . . 92.19(12)
O1 Li1 Li1 3_766 3_766 47.13(9)
O1 Li1 Li1 . 3_766 45.22(9)
N12 Li1 Li1 . 3_766 128.0(2)
N22 Li1 Li1 . 3_766 133.0(2)
O1 Li1 P1 3_766 . 116.35(12)
O1 Li1 P1 . . 24.94(5)
N12 Li1 P1 . . 83.14(10)
N22 Li1 P1 . . 96.69(11)
Li1 Li1 P1 3_766 . 69.52(11)
N11 B1 N21 . . 108.48(13)
N11 B1 C31 . . 105.79(13)
N21 B1 C31 . . 107.82(13)
N11 B1 C1 . . 112.07(13)
N21 B1 C1 . . 109.71(13)
C31 B1 C1 . . 112.75(13)
B1 C1 P1 . . 121.24(11)
B1 C1 H1A . . 107.0
P1 C1 H1A . . 107.0
B1 C1 H1B . . 107.0
P1 C1 H1B . . 107.0
H1A C1 H1B . . 106.8
C15 N11 N12 . . 109.06(14)
C15 N11 B1 . . 126.33(14)
N12 N11 B1 . . 124.57(13)
C13 N12 N11 . . 106.28(15)
C13 N12 Li1 . . 135.92(15)
N11 N12 Li1 . . 115.97(13)
N12 C13 C14 . . 111.66(16)
N12 C13 H13 . . 124.2
C14 C13 H13 . . 124.2
C15 C14 C13 . . 103.87(17)
C15 C14 H14 . . 128.1
C13 C14 H14 . . 128.1
N11 C15 C14 . . 109.13(17)
N11 C15 H15 . . 125.4
C14 C15 H15 . . 125.4
C25 N21 N22 . . 108.91(14)
C25 N21 B1 . . 127.38(14)
N22 N21 B1 . . 123.54(13)
C23 N22 N21 . . 106.37(14)
C23 N22 Li1 . . 136.66(15)
N21 N22 Li1 . . 116.94(13)
N22 C23 C24 . . 111.45(16)
N22 C23 H23 . . 124.3
C24 C23 H23 . . 124.3
C25 C24 C23 . . 104.29(16)
C25 C24 H24 . . 127.9
C23 C24 H24 . . 127.9
N21 C25 C24 . . 108.97(16)
N21 C25 H25 . . 125.5
C24 C25 H25 . . 125.5
C32 C31 C36 . . 115.67(16)
C32 C31 B1 . . 124.36(16)
C36 C31 B1 . . 119.81(15)
C31 C32 C33 . . 122.12(19)
C31 C32 H32 . . 118.9
C33 C32 H32 . . 118.9
C34 C33 C32 . . 120.5(2)
C34 C33 H33 . . 119.8
C32 C33 H33 . . 119.8
C33 C34 C35 . . 119.00(19)
C33 C34 H34 . . 120.5
C35 C34 H34 . . 120.5
C34 C35 C36 . . 120.1(2)
C34 C35 H35 . . 119.9
C36 C35 H35 . . 119.9
C35 C36 C31 . . 122.56(19)
C35 C36 H36 . . 118.7
C31 C36 H36 . . 118.7
C42 C41 C46 . . 117.88(17)
C42 C41 P1 . . 123.73(14)
C46 C41 P1 . . 118.38(14)
C41 C42 C43 . . 121.00(19)
C41 C42 H42 . . 119.5
C43 C42 H42 . . 119.5
C44 C43 C42 . . 120.5(2)
C44 C43 H43 . . 119.8
C42 C43 H43 . . 119.8
C43 C44 C45 . . 119.26(18)
C43 C44 H44 . . 120.4
C45 C44 H44 . . 120.4
C44 C45 C46 . . 120.63(19)
C44 C45 H45 . . 119.7
C46 C45 H45 . . 119.7
C45 C46 C41 . . 120.73(19)
C45 C46 H46 . . 119.6
C41 C46 H46 . . 119.6
C56 C51 C52 . . 119.06(17)
C56 C51 P1 . . 119.69(13)
C52 C51 P1 . . 121.25(14)
C53 C52 C51 . . 120.26(19)
C53 C52 H52 . . 119.9
C51 C52 H52 . . 119.9
C52 C53 C54 . . 120.1(2)
C52 C53 H53 . . 120.0
C54 C53 H53 . . 120.0
C55 C54 C53 . . 120.2(2)
C55 C54 H54 . . 119.9
C53 C54 H54 . . 119.9
C54 C55 C56 . . 120.00(19)
C54 C55 H55 . . 120.0
C56 C55 H55 . . 120.0
C55 C56 C51 . . 120.39(18)
C55 C56 H56 . . 119.8
C51 C56 H56 . . 119.8

loop_
_geom_bond_atom_site_label_1
_geom_bond_atom_site_label_2
_geom_bond_site_symmetry_2
_geom_bond_distance
P1 O1 . 1.5099(11)
P1 C1 . 1.7868(16)
P1 C51 . 1.8092(18)
P1 C41 . 1.8150(17)
P1 Li1 . 3.042(3)
O1 Li1 3_766 1.901(3)
O1 Li1 . 1.962(3)
Li1 O1 3_766 1.901(3)
Li1 N12 . 2.013(3)
Li1 N22 . 2.030(3)
Li1 Li1 3_766 2.675(5)
B1 N11 . 1.583(2)
B1 N21 . 1.585(2)
B1 C31 . 1.633(2)
B1 C1 . 1.666(2)
C1 H1A . 0.9900
C1 H1B . 0.9900
N11 C15 . 1.351(2)
N11 N12 . 1.3716(19)
N12 C13 . 1.319(2)
C13 C14 . 1.398(3)
C13 H13 . 0.9500
C14 C15 . 1.374(3)
C14 H14 . 0.9500
C15 H15 . 0.9500
N21 C25 . 1.352(2)
N21 N22 . 1.3725(19)
N22 C23 . 1.326(2)
C23 C24 . 1.390(3)
C23 H23 . 0.9500
C24 C25 . 1.377(3)
C24 H24 . 0.9500
C25 H25 . 0.9500
C31 C32 . 1.391(3)
C31 C36 . 1.404(3)
C32 C33 . 1.399(3)
C32 H32 . 0.9500
C33 C34 . 1.377(3)
C33 H33 . 0.9500
C34 C35 . 1.379(3)
C34 H34 . 0.9500
C35 C36 . 1.389(3)
C35 H35 . 0.9500
C36 H36 . 0.9500
C41 C42 . 1.382(3)
C41 C46 . 1.392(3)
C42 C43 . 1.393(3)
C42 H42 . 0.9500
C43 C44 . 1.370(3)
C43 H43 . 0.9500
C44 C45 . 1.373(3)
C44 H44 . 0.9500
C45 C46 . 1.389(3)
C45 H45 . 0.9500
C46 H46 . 0.9500
C51 C56 . 1.399(2)
C51 C52 . 1.402(2)
C52 C53 . 1.389(3)
C52 H52 . 0.9500
C53 C54 . 1.390(3)
C53 H53 . 0.9500
C54 C55 . 1.387(3)
C54 H54 . 0.9500
C55 C56 . 1.391(3)
C55 H55 . 0.9500
C56 H56 . 0.9500

loop_
_geom_torsion_atom_site_label_1
_geom_torsion_atom_site_label_2
_geom_torsion_atom_site_label_3
_geom_torsion_atom_site_label_4
_geom_torsion_site_symmetry_1
_geom_torsion_site_symmetry_4
_geom_torsion
C1 P1 O1 Li1 . 3_766 171.1(2)
C51 P1 O1 Li1 . 3_766 -66.8(2)
C41 P1 O1 Li1 . 3_766 49.2(2)
Li1 P1 O1 Li1 . 3_766 -151.0(2)
C1 P1 O1 Li1 . . -37.84(15)
C51 P1 O1 Li1 . . 84.26(14)
C41 P1 O1 Li1 . . -159.79(13)
P1 O1 Li1 O1 . 3_766 -164.79(12)
Li1 O1 Li1 O1 3_766 3_766 0.0
P1 O1 Li1 N12 . . -34.41(18)
Li1 O1 Li1 N12 3_766 . 130.4(2)
P1 O1 Li1 N22 . . 62.93(18)
Li1 O1 Li1 N22 3_766 . -132.3(2)
P1 O1 Li1 Li1 . 3_766 -164.79(12)
Li1 O1 Li1 P1 3_766 . 164.79(12)
O1 P1 Li1 O1 . 3_766 17.01(14)
C1 P1 Li1 O1 . 3_766 163.34(15)
C51 P1 Li1 O1 . 3_766 -89.05(15)
C41 P1 Li1 O1 . 3_766 46.9(2)
C1 P1 Li1 O1 . . 146.34(14)
C51 P1 Li1 O1 . . -106.06(13)
C41 P1 Li1 O1 . . 29.91(19)
O1 P1 Li1 N12 . . 146.46(19)
C1 P1 Li1 N12 . . -67.20(10)
C51 P1 Li1 N12 . . 40.40(11)
C41 P1 Li1 N12 . . 176.37(10)
O1 P1 Li1 N22 . . -122.13(19)
C1 P1 Li1 N22 . . 24.21(11)
C51 P1 Li1 N22 . . 131.82(11)
C41 P1 Li1 N22 . . -92.22(14)
O1 P1 Li1 Li1 . 3_766 11.46(9)
C1 P1 Li1 Li1 . 3_766 157.80(14)
C51 P1 Li1 Li1 . 3_766 -94.59(13)
C41 P1 Li1 Li1 . 3_766 41.4(2)
N11 B1 C1 P1 . . 30.97(19)
N21 B1 C1 P1 . . -89.61(16)
C31 B1 C1 P1 . . 150.21(13)
O1 P1 C1 B1 . . 49.57(16)
C51 P1 C1 B1 . . -74.01(15)
C41 P1 C1 B1 . . 171.61(13)
Li1 P1 C1 B1 . . 29.91(14)
N21 B1 N11 C15 . . -140.79(17)
C31 B1 N11 C15 . . -25.3(2)
C1 B1 N11 C15 . . 97.93(19)
N21 B1 N11 N12 . . 41.7(2)
C31 B1 N11 N12 . . 157.17(14)
C1 B1 N11 N12 . . -79.57(19)
C15 N11 N12 C13 . . 0.96(19)
B1 N11 N12 C13 . . 178.83(15)
C15 N11 N12 Li1 . . -166.12(15)
B1 N11 N12 Li1 . . 11.8(2)
O1 Li1 N12 C13 3_766 . 5.1(3)
O1 Li1 N12 C13 . . -99.3(2)
N22 Li1 N12 C13 . . 150.30(18)
Li1 Li1 N12 C13 3_766 . -56.0(3)
P1 Li1 N12 C13 . . -113.22(19)
O1 Li1 N12 N11 3_766 . 167.11(16)
O1 Li1 N12 N11 . . 62.69(18)
N22 Li1 N12 N11 . . -47.68(16)
Li1 Li1 N12 N11 3_766 . 106.0(2)
P1 Li1 N12 N11 . . 48.80(13)
N11 N12 C13 C14 . . -0.7(2)
Li1 N12 C13 C14 . . 162.48(19)
N12 C13 C14 C15 . . 0.2(2)
N12 N11 C15 C14 . . -0.8(2)
B1 N11 C15 C14 . . -178.67(16)
C13 C14 C15 N11 . . 0.4(2)
N11 B1 N21 C25 . . 133.99(16)
C31 B1 N21 C25 . . 19.9(2)
C1 B1 N21 C25 . . -103.29(18)
N11 B1 N21 N22 . . -51.28(19)
C31 B1 N21 N22 . . -165.41(14)
C1 B1 N21 N22 . . 71.45(18)
C25 N21 N22 C23 . . -1.26(19)
B1 N21 N22 C23 . . -176.84(15)
C25 N21 N22 Li1 . . -179.89(14)
B1 N21 N22 Li1 . . 4.5(2)
O1 Li1 N22 C23 3_766 . 6.8(3)
O1 Li1 N22 C23 . . 116.1(2)
N12 Li1 N22 C23 . . -138.3(2)
Li1 Li1 N22 C23 3_766 . 70.2(3)
P1 Li1 N22 C23 . . 138.3(2)
O1 Li1 N22 N21 3_766 . -175.15(17)
O1 Li1 N22 N21 . . -65.82(19)
N12 Li1 N22 N21 . . 39.75(17)
Li1 Li1 N22 N21 3_766 . -111.7(2)
P1 Li1 N22 N21 . . -43.60(16)
N21 N22 C23 C24 . . 0.9(2)
Li1 N22 C23 C24 . . 179.15(18)
N22 C23 C24 C25 . . -0.2(2)
N22 N21 C25 C24 . . 1.13(19)
B1 N21 C25 C24 . . 176.50(15)
C23 C24 C25 N21 . . -0.6(2)
N11 B1 C31 C32 . . 114.39(19)
N21 B1 C31 C32 . . -129.69(18)
C1 B1 C31 C32 . . -8.4(2)
N11 B1 C31 C36 . . -60.8(2)
N21 B1 C31 C36 . . 55.1(2)
C1 B1 C31 C36 . . 176.41(17)
C36 C31 C32 C33 . . 1.0(3)
B1 C31 C32 C33 . . -174.4(2)
C31 C32 C33 C34 . . -1.3(4)
C32 C33 C34 C35 . . 0.4(4)
C33 C34 C35 C36 . . 0.8(4)
C34 C35 C36 C31 . . -1.2(4)
C32 C31 C36 C35 . . 0.3(3)
B1 C31 C36 C35 . . 175.9(2)
O1 P1 C41 C42 . . 145.5(2)
C1 P1 C41 C42 . . 19.4(2)
C51 P1 C41 C42 . . -95.9(2)
Li1 P1 C41 C42 . . 128.8(2)
O1 P1 C41 C46 . . -34.10(19)
C1 P1 C41 C46 . . -160.22(16)
C51 P1 C41 C46 . . 84.50(18)
Li1 P1 C41 C46 . . -50.9(2)
C46 C41 C42 C43 . . 0.6(4)
P1 C41 C42 C43 . . -179.0(2)
C41 C42 C43 C44 . . 0.1(5)
C42 C43 C44 C45 . . -0.9(4)
C43 C44 C45 C46 . . 1.0(4)
C44 C45 C46 C41 . . -0.3(4)
C42 C41 C46 C45 . . -0.5(3)
P1 C41 C46 C45 . . 179.16(19)
O1 P1 C51 C56 . . 1.27(16)
C1 P1 C51 C56 . . 127.92(14)
C41 P1 C51 C56 . . -116.19(14)
Li1 P1 C51 C56 . . 35.44(15)
O1 P1 C51 C52 . . -179.60(14)
C1 P1 C51 C52 . . -52.95(16)
C41 P1 C51 C52 . . 62.94(16)
Li1 P1 C51 C52 . . -145.43(15)
C56 C51 C52 C53 . . 0.2(3)
P1 C51 C52 C53 . . -178.95(15)
C51 C52 C53 C54 . . -0.1(3)
C52 C53 C54 C55 . . -0.1(3)
C53 C54 C55 C56 . . 0.3(3)
C54 C55 C56 C51 . . -0.2(3)
C52 C51 C56 C55 . . 0.0(3)
P1 C51 C56 C55 . . 179.12(14)
